data_4074854
loop_
_publ_author_name
'Crossley, Ian R.'
'Hill, Anthony F.'
'Humphrey, Elizabeth R.'
'Smith, Matthew K.'

_publ_section_title
;
 A Less Carbocentric View of Agostic Interactions:&#x00A0; The Complexes
 [Rh(\h4-cod){H2A(mt)2}] (A = B, C+; mt = Methimazolyl)
;
_journal_issue 9
_journal_name_full Organometallics
_journal_page_first 2242
_journal_paper_doi 10.1021/om050942i
_journal_volume 25
_journal_year 2006
_chemical_formula_sum 'C55 H62 B2 Cl2 F8 N12 Rh2 S4'
_chemical_formula_weight 1452.02
_chemical_name_systematic
;
 ?
;
_space_group_IT_number 15
_symmetry_cell_setting monoclinic
_symmetry_space_group_name_Hall '-C 2yc'
_symmetry_space_group_name_H-M 'C 1 2/c 1'
_atom_sites_solution_hydrogens geom
_atom_sites_solution_primary direct
_atom_sites_solution_secondary difmap
_audit_creation_method SHELXL-97
_cell_angle_alpha 90.000
_cell_angle_beta 106.448(5)
_cell_angle_gamma 90.000
_cell_formula_units_Z 4
_cell_length_a 17.146(5)
_cell_length_b 22.332(5)
_cell_length_c 17.492(5)
_cell_measurement_reflns_used 51448
_cell_measurement_temperature 200(2)
_cell_measurement_theta_max 27.48
_cell_measurement_theta_min 2.91
_cell_volume 6424(3)
_computing_cell_refinement DENZO-SMN
_computing_data_collection 'Nonius Collect'
_computing_data_reduction 'X -Seed'
_computing_molecular_graphics 'X-Seed / POV-Ray'
_computing_publication_material 'Microsoft Office 2000'
_computing_structure_refinement 'SHELXL-97 (Sheldrick, 1997)'
_computing_structure_solution 'SHELXS-97 (Sheldrick, 1990)'
_diffrn_ambient_temperature 200(2)
_diffrn_measured_fraction_theta_full 0.997
_diffrn_measured_fraction_theta_max 0.997
_diffrn_measurement_device_type CCD
_diffrn_measurement_method ' \f and \w scans with CCD '
_diffrn_radiation_monochromator graphite
_diffrn_radiation_source 'fine-focus sealed tube'
_diffrn_radiation_type MoK\a
_diffrn_radiation_wavelength 0.71069
_diffrn_reflns_av_R_equivalents 0.0876
_diffrn_reflns_av_sigmaI/netI 0.0441
_diffrn_reflns_limit_h_max 22
_diffrn_reflns_limit_h_min -22
_diffrn_reflns_limit_k_max 28
_diffrn_reflns_limit_k_min -28
_diffrn_reflns_limit_l_max 22
_diffrn_reflns_limit_l_min -22
_diffrn_reflns_number 57231
_diffrn_reflns_theta_full 27.52
_diffrn_reflns_theta_max 27.52
_diffrn_reflns_theta_min 2.94
_diffrn_standards_decay_% 0.00
_diffrn_standards_interval_count 0
_diffrn_standards_interval_time 0
_diffrn_standards_number 0
_exptl_absorpt_coefficient_mu 0.776
_exptl_absorpt_correction_T_max 0.890
_exptl_absorpt_correction_T_min 0.817
_exptl_absorpt_correction_type integration
_exptl_absorpt_process_details
;
Gaussian integration (Coppens, 1970)
;
_exptl_crystal_colour yellow
_exptl_crystal_density_diffrn 1.501
_exptl_crystal_density_method 'not measured'
_exptl_crystal_description prism
_exptl_crystal_F_000 2950
_exptl_crystal_size_max 0.29
_exptl_crystal_size_mid 0.23
_exptl_crystal_size_min 0.22
_refine_diff_density_max 0.944
_refine_diff_density_min -0.452
_refine_diff_density_rms 0.087
_refine_ls_extinction_method none
_refine_ls_goodness_of_fit_ref 1.034
_refine_ls_hydrogen_treatment mixed
_refine_ls_matrix_type full
_refine_ls_number_parameters 410
_refine_ls_number_reflns 7379
_refine_ls_number_restraints 25
_refine_ls_restrained_S_all 1.034
_refine_ls_R_factor_all 0.0682
_refine_ls_R_factor_gt 0.0461
_refine_ls_shift/su_max 0.001
_refine_ls_shift/su_mean 0.000
_refine_ls_structure_factor_coef Fsqd
_refine_ls_weighting_details 'calc w=1/[\s^2^(Fo^2^)+(0.0705P)^2^+10.0712P] where P=(Fo^2^+2Fc^2^)/3'
_refine_ls_weighting_scheme calc
_refine_ls_wR_factor_gt 0.1202
_refine_ls_wR_factor_ref 0.1336
_reflns_number_gt 5523
_reflns_number_total 7379
_reflns_threshold_expression >2sigma(I)
_cod_data_source_file om050942isi20051102_090428.cif
_cod_data_source_block c:lh1m
_cod_original_sg_symbol_H-M C2/c
_cod_database_code 4074854

loop_
_symmetry_equiv_pos_as_xyz
'x, y, z'
'-x, y, -z+1/2'
'x+1/2, y+1/2, z'
'-x+1/2, y+1/2, -z+1/2'
'-x, -y, -z'
'x, -y, z-1/2'
'-x+1/2, -y+1/2, -z'
'x+1/2, -y+1/2, z-1/2'

loop_
_atom_site_label
_atom_site_type_symbol
_atom_site_fract_x
_atom_site_fract_y
_atom_site_fract_z
_atom_site_U_iso_or_equiv
_atom_site_adp_type
_atom_site_occupancy
_atom_site_symmetry_multiplicity
_atom_site_calc_flag
_atom_site_refinement_flags
Rh1 Rh 0.565238(15) 0.088910(12) 0.198815(14) 0.03566(11) Uani 1 1 d .
Cl1 Cl 0.3716(2) 0.47222(11) 0.2676(2) 0.0982(9) Uani 0.50 1 d PDU
F1 F 0.9057(2) 0.14255(18) 0.0885(3) 0.1436(19) Uani 1 1 d .
B1 B 0.8852(3) 0.0940(2) 0.0427(3) 0.0573(12) Uani 1 1 d .
F2 F 0.80979(16) 0.10039(13) -0.0089(2) 0.0862(9) Uani 1 1 d .
C2 C 0.4717(10) 0.4700(8) 0.2801(10) 0.213(12) Uani 0.50 1 d PDU
F3 F 0.8784(3) 0.04745(18) 0.0923(2) 0.1259(13) Uani 1 1 d .
F4 F 0.94111(17) 0.07868(15) 0.00600(18) 0.0879(9) Uani 1 1 d .
S11 S 0.67247(5) 0.05593(4) 0.31155(5) 0.0463(2) Uani 1 1 d .
N11 N 0.83058(18) 0.08519(14) 0.36960(19) 0.0477(7) Uani 1 1 d .
C11 C 0.7624(2) 0.08595(15) 0.3073(2) 0.0398(8) Uani 1 1 d .
N12 N 0.78427(17) 0.11200(13) 0.24609(18) 0.0422(7) Uani 1 1 d .
C12 C 0.8373(3) 0.0590(2) 0.4479(2) 0.0623(11) Uani 1 1 d .
H12A H 0.8113 0.0856 0.4780 0.094 Uiso 1 1 calc R
H12B H 0.8948 0.0540 0.4770 0.094 Uiso 1 1 calc R
H12C H 0.8102 0.0199 0.4410 0.094 Uiso 1 1 calc R
C13 C 0.8942(2) 0.1116(2) 0.3468(3) 0.0609(11) Uani 1 1 d .
H13 H 0.9482 0.1170 0.3799 0.073 Uiso 1 1 calc R
C14 C 0.8666(2) 0.12803(19) 0.2709(3) 0.0543(10) Uani 1 1 d .
H14 H 0.8967 0.1469 0.2396 0.065 Uiso 1 1 calc R
C15 C 0.7339(2) 0.11935(15) 0.1648(2) 0.0388(7) Uani 1 1 d .
H15A H 0.6832 0.0960 0.1571 0.047 Uiso 1 1 calc R
H15B H 0.7631 0.1035 0.1277 0.047 Uiso 1 1 calc R
S21 S 0.59924(6) 0.19206(4) 0.23065(6) 0.0468(2) Uani 1 1 d .
C21 C 0.6583(2) 0.21420(16) 0.17243(19) 0.0408(8) Uani 1 1 d .
N22 N 0.66218(19) 0.27063(13) 0.14489(18) 0.0460(7) Uani 1 1 d .
C22 C 0.6143(3) 0.32160(18) 0.1603(3) 0.0589(11) Uani 1 1 d .
H22A H 0.5670 0.3067 0.1754 0.088 Uiso 1 1 calc R
H22B H 0.5959 0.3460 0.1120 0.088 Uiso 1 1 calc R
H22C H 0.6481 0.3460 0.2037 0.088 Uiso 1 1 calc R
N23 N 0.71359(17) 0.18197(12) 0.14628(16) 0.0392(6) Uani 1 1 d .
C23 C 0.7189(2) 0.27338(17) 0.1027(2) 0.0499(9) Uani 1 1 d .
H23 H 0.7327 0.3078 0.0774 0.050 Uiso 1 1 calc R
C24 C 0.7511(2) 0.21842(17) 0.1040(2) 0.0455(8) Uani 1 1 d .
H24 H 0.7921 0.2069 0.0801 0.055 Uiso 1 1 calc R
N31 N 0.52619(17) -0.04328(14) 0.15787(17) 0.0409(6) Uani 1 1 d .
C31 C 0.53945(19) 0.00698(17) 0.17296(19) 0.0379(7) Uani 1 1 d .
C32 C 0.5205(2) -0.10549(16) 0.1499(2) 0.0404(8) Uani 1 1 d .
C33 C 0.4546(2) -0.12943(18) 0.0918(2) 0.0468(8) Uani 1 1 d .
C34 C 0.3925(3) -0.0899(2) 0.0376(3) 0.0583(11) Uani 1 1 d .
H34A H 0.4158 -0.0717 -0.0020 0.087 Uiso 1 1 calc R
H34B H 0.3763 -0.0583 0.0689 0.087 Uiso 1 1 calc R
H34C H 0.3448 -0.1137 0.0103 0.087 Uiso 1 1 calc R
C35 C 0.4504(3) -0.19196(19) 0.0868(3) 0.0582(11) Uani 1 1 d .
H35 H 0.4066 -0.2105 0.0483 0.070 Uiso 1 1 calc R
C36 C 0.5095(3) -0.22698(19) 0.1375(3) 0.0642(12) Uani 1 1 d .
H36 H 0.5053 -0.2694 0.1337 0.077 Uiso 1 1 calc R
C37 C 0.5732(3) -0.20188(19) 0.1926(3) 0.0579(11) Uani 1 1 d .
H37 H 0.6130 -0.2271 0.2264 0.069 Uiso 1 1 calc R
C38 C 0.5816(2) -0.14010(18) 0.2006(2) 0.0477(9) Uani 1 1 d .
C39 C 0.6519(3) -0.1116(2) 0.2602(3) 0.0587(10) Uani 1 1 d .
H39A H 0.6883 -0.1428 0.2899 0.088 Uiso 1 1 calc R
H39B H 0.6319 -0.0872 0.2972 0.088 Uiso 1 1 calc R
H39C H 0.6817 -0.0861 0.2325 0.088 Uiso 1 1 calc R
N41 N 0.43189(18) 0.13378(15) 0.05459(18) 0.0488(8) Uani 1 1 d .
C41 C 0.4811(2) 0.11588(16) 0.1093(2) 0.0410(8) Uani 1 1 d .
C42 C 0.3673(2) 0.15851(19) -0.0059(2) 0.0489(9) Uani 1 1 d .
C43 C 0.3120(2) 0.1195(2) -0.0548(2) 0.0536(10) Uani 1 1 d .
C44 C 0.3219(3) 0.0526(2) -0.0460(3) 0.0660(12) Uani 1 1 d .
H44A H 0.3705 0.0402 -0.0608 0.099 Uiso 1 1 calc R
H44B H 0.2740 0.0328 -0.0810 0.099 Uiso 1 1 calc R
H44C H 0.3277 0.0413 0.0094 0.099 Uiso 1 1 calc R
C45 C 0.2474(3) 0.1452(2) -0.1123(2) 0.0650(12) Uani 1 1 d .
H45 H 0.2074 0.1202 -0.1462 0.078 Uiso 1 1 calc R
C46 C 0.2409(3) 0.2069(3) -0.1206(3) 0.0708(14) Uani 1 1 d .
H46 H 0.1966 0.2236 -0.1604 0.085 Uiso 1 1 calc R
C47 C 0.2972(3) 0.2440(2) -0.0723(3) 0.0676(12) Uani 1 1 d .
H47 H 0.2917 0.2861 -0.0793 0.081 Uiso 1 1 calc R
C48 C 0.3625(3) 0.2207(2) -0.0128(2) 0.0581(10) Uani 1 1 d .
C49 C 0.4242(3) 0.2607(2) 0.0405(3) 0.0738(13) Uani 1 1 d .
H49A H 0.4280 0.2516 0.0963 0.111 Uiso 1 1 calc R
H49B H 0.4080 0.3025 0.0291 0.111 Uiso 1 1 calc R
H49C H 0.4773 0.2541 0.0312 0.111 Uiso 1 1 calc R
Cl2 Cl 0.4787(3) 0.4186(2) 0.2283(10) 0.170(6) Uani 0.25 1 d PDU
H2B H 0.4975(9) 0.4669(16) 0.3406(11) 0.050 Uiso 0.50 1 d PD
H2A H 0.4890(12) 0.5114(7) 0.267(2) 0.050 Uiso 0.50 1 d PD

loop_
_atom_site_aniso_label
_atom_site_aniso_U_11
_atom_site_aniso_U_22
_atom_site_aniso_U_33
_atom_site_aniso_U_23
_atom_site_aniso_U_13
_atom_site_aniso_U_12
Rh1 0.03025(16) 0.04311(17) 0.03123(16) -0.00003(11) 0.00480(11) -0.00116(11)
Cl1 0.105(2) 0.0522(13) 0.137(3) -0.0133(15) 0.0337(19) -0.0068(14)
F1 0.065(2) 0.127(3) 0.235(5) -0.115(3) 0.038(2) -0.0190(19)
B1 0.044(3) 0.060(3) 0.065(3) -0.004(2) 0.011(2) 0.007(2)
F2 0.0447(14) 0.0869(19) 0.110(2) 0.0137(17) -0.0055(15) -0.0003(13)
C2 0.102(14) 0.28(3) 0.24(3) -0.15(2) 0.029(13) 0.001(15)
F3 0.154(4) 0.120(3) 0.101(3) 0.039(2) 0.033(2) 0.024(3)
F4 0.0554(16) 0.128(3) 0.081(2) -0.0207(18) 0.0208(15) 0.0044(16)
S11 0.0365(5) 0.0603(6) 0.0366(5) 0.0092(4) 0.0014(4) -0.0064(4)
N11 0.0341(15) 0.0587(19) 0.0432(17) 0.0116(14) -0.0008(13) 0.0014(14)
C11 0.0348(17) 0.0412(18) 0.0387(18) 0.0013(14) 0.0030(14) 0.0019(14)
N12 0.0308(14) 0.0476(16) 0.0447(16) 0.0050(13) 0.0051(12) 0.0006(13)
C12 0.050(2) 0.081(3) 0.046(2) 0.020(2) -0.0023(18) 0.001(2)
C13 0.0278(19) 0.079(3) 0.068(3) 0.011(2) 0.0009(18) -0.0033(19)
C14 0.0328(19) 0.063(2) 0.063(3) 0.016(2) 0.0083(18) -0.0051(17)
C15 0.0351(17) 0.0433(18) 0.0367(17) -0.0007(14) 0.0080(14) 0.0004(15)
S21 0.0466(5) 0.0473(5) 0.0492(5) -0.0086(4) 0.0180(4) -0.0032(4)
C21 0.0402(18) 0.0439(18) 0.0344(17) -0.0009(15) 0.0040(14) 0.0005(15)
N22 0.0510(18) 0.0401(16) 0.0412(16) -0.0004(13) 0.0039(14) -0.0004(14)
C22 0.067(3) 0.042(2) 0.061(3) -0.0021(18) 0.007(2) 0.0085(19)
N23 0.0386(15) 0.0421(15) 0.0347(15) -0.0010(12) 0.0069(12) -0.0009(12)
C23 0.058(2) 0.047(2) 0.042(2) 0.0036(16) 0.0108(18) -0.0092(18)
C24 0.047(2) 0.049(2) 0.0413(19) 0.0027(16) 0.0124(16) -0.0073(17)
N31 0.0374(15) 0.0464(17) 0.0389(15) -0.0024(13) 0.0105(12) -0.0025(13)
C31 0.0259(15) 0.056(2) 0.0299(16) 0.0042(15) 0.0041(13) 0.0006(15)
C32 0.0387(19) 0.0450(18) 0.0385(18) -0.0020(15) 0.0128(15) -0.0062(15)
C33 0.0408(19) 0.057(2) 0.044(2) -0.0065(17) 0.0139(16) -0.0057(17)
C34 0.049(2) 0.073(3) 0.047(2) -0.006(2) 0.0048(18) -0.003(2)
C35 0.057(3) 0.059(2) 0.063(3) -0.017(2) 0.023(2) -0.018(2)
C36 0.070(3) 0.047(2) 0.082(3) -0.005(2) 0.033(3) -0.007(2)
C37 0.061(3) 0.052(2) 0.063(3) 0.0069(19) 0.022(2) 0.008(2)
C38 0.047(2) 0.056(2) 0.042(2) 0.0037(17) 0.0156(17) -0.0005(17)
C39 0.050(2) 0.069(3) 0.051(2) 0.008(2) 0.0053(19) 0.001(2)
N41 0.0364(16) 0.068(2) 0.0394(16) 0.0106(15) 0.0065(13) 0.0089(15)
C41 0.0371(18) 0.049(2) 0.0391(19) -0.0026(16) 0.0146(15) 0.0013(16)
C42 0.0379(19) 0.072(3) 0.0371(19) 0.0085(18) 0.0107(15) 0.0130(18)
C43 0.043(2) 0.081(3) 0.0363(19) 0.0080(19) 0.0110(16) 0.011(2)
C44 0.059(3) 0.082(3) 0.057(3) 0.000(2) 0.016(2) 0.000(2)
C45 0.046(2) 0.102(4) 0.043(2) 0.005(2) 0.0055(18) 0.007(2)
C46 0.055(3) 0.108(4) 0.045(2) 0.021(3) 0.007(2) 0.031(3)
C47 0.067(3) 0.077(3) 0.059(3) 0.019(2) 0.019(2) 0.023(2)
C48 0.055(2) 0.074(3) 0.047(2) 0.010(2) 0.0156(19) 0.015(2)
C49 0.069(3) 0.079(3) 0.073(3) 0.000(3) 0.019(3) 0.005(3)
Cl2 0.062(5) 0.050(3) 0.42(2) 0.044(6) 0.099(9) -0.011(2)

loop_
_atom_type_symbol
_atom_type_description
_atom_type_scat_dispersion_real
_atom_type_scat_dispersion_imag
_atom_type_scat_source
C C 0.0033 0.0016 'International Tables Vol C Tables 4.2.6.8 and 6.1.1.4'
H H 0.0000 0.0000 'International Tables Vol C Tables 4.2.6.8 and 6.1.1.4'
B B 0.0013 0.0007 'International Tables Vol C Tables 4.2.6.8 and 6.1.1.4'
N N 0.0061 0.0033 'International Tables Vol C Tables 4.2.6.8 and 6.1.1.4'
F F 0.0171 0.0103 'International Tables Vol C Tables 4.2.6.8 and 6.1.1.4'
S S 0.1246 0.1234 'International Tables Vol C Tables 4.2.6.8 and 6.1.1.4'
Rh Rh -1.1178 0.9187 'International Tables Vol C Tables 4.2.6.8 and 6.1.1.4'
Cl Cl 0.1484 0.1585 'International Tables Vol C Tables 4.2.6.8 and 6.1.1.4'

loop_
_exptl_crystal_face_index_h
_exptl_crystal_face_index_k
_exptl_crystal_face_index_l
_exptl_crystal_face_perp_dist
0 0 1 0.150
-3 2 0 0.088
-5 -6 0 0.098
3 4 0 0.138
2 -1 -1 0.118
2 -1 -4 0.183
-5 3 4 0.125
1 4 -5 0.181
0 -1 0 0.161
3 -2 0 0.111

loop_
_geom_angle_atom_site_label_1
_geom_angle_atom_site_label_2
_geom_angle_atom_site_label_3
_geom_angle
_geom_angle_site_symmetry_1
_geom_angle_site_symmetry_3
C41 Rh1 C31 92.16(14) . .
C41 Rh1 S11 179.24(11) . .
C31 Rh1 S11 88.44(10) . .
C41 Rh1 S21 87.99(11) . .
C31 Rh1 S21 179.23(10) . .
S11 Rh1 S21 91.41(4) . .
C2 Cl1 Cl2 36.6(5) . .
F1 B1 F4 113.2(4) . .
F1 B1 F2 110.6(4) . .
F4 B1 F2 112.6(4) . .
F1 B1 F3 106.8(5) . .
F4 B1 F3 107.9(4) . .
F2 B1 F3 105.2(4) . .
Cl2 C2 Cl2 35.2(11) 2_655 .
Cl2 C2 C2 57.4(8) 2_655 2_655
Cl2 C2 C2 55.8(9) . 2_655
Cl2 C2 Cl1 128.1(10) 2_655 .
Cl2 C2 Cl1 101.5(8) . .
C2 C2 Cl1 134.2(16) 2_655 .
C11 S11 Rh1 109.64(12) . .
C11 N11 C13 109.4(3) . .
C11 N11 C12 125.4(3) . .
C13 N11 C12 125.2(3) . .
N11 C11 N12 105.7(3) . .
N11 C11 S11 123.1(3) . .
N12 C11 S11 131.1(3) . .
C11 N12 C14 110.1(3) . .
C11 N12 C15 126.9(3) . .
C14 N12 C15 122.9(3) . .
C14 C13 N11 108.4(3) . .
C13 C14 N12 106.4(3) . .
N12 C15 N23 111.5(3) . .
C21 S21 Rh1 106.65(12) . .
N22 C21 N23 105.1(3) . .
N22 C21 S21 125.5(3) . .
N23 C21 S21 129.3(3) . .
C21 N22 C23 110.1(3) . .
C21 N22 C22 124.5(3) . .
C23 N22 C22 125.3(3) . .
C21 N23 C24 110.0(3) . .
C21 N23 C15 125.1(3) . .
C24 N23 C15 124.7(3) . .
C24 C23 N22 107.4(3) . .
C23 C24 N23 107.3(3) . .
C31 N31 C32 171.2(3) . .
N31 C31 Rh1 178.0(3) . .
C33 C32 N31 118.3(3) . .
C33 C32 C38 123.9(3) . .
N31 C32 C38 117.9(3) . .
C32 C33 C35 116.4(4) . .
C32 C33 C34 121.3(4) . .
C35 C33 C34 122.3(4) . .
C36 C35 C33 120.5(4) . .
C37 C36 C35 121.2(4) . .
C36 C37 C38 121.4(4) . .
C37 C38 C32 116.6(4) . .
C37 C38 C39 122.2(4) . .
C32 C38 C39 121.3(4) . .
C41 N41 C42 173.4(4) . .
N41 C41 Rh1 177.7(3) . .
C43 C42 C48 123.8(4) . .
C43 C42 N41 118.1(4) . .
C48 C42 N41 118.1(4) . .
C45 C43 C42 116.9(4) . .
C45 C43 C44 121.8(4) . .
C42 C43 C44 121.4(3) . .
C46 C45 C43 120.6(4) . .
C47 C46 C45 121.0(4) . .
C46 C47 C48 120.8(5) . .
C42 C48 C47 116.8(4) . .
C42 C48 C49 121.8(4) . .
C47 C48 C49 121.4(4) . .
Cl2 Cl2 C2 74.1(7) 2_655 2_655
Cl2 Cl2 C2 70.7(14) 2_655 .
C2 Cl2 C2 66.7(14) 2_655 .
Cl2 Cl2 Cl1 105.1(18) 2_655 .
C2 Cl2 Cl1 98.5(7) 2_655 .
C2 Cl2 Cl1 41.9(7) . .

loop_
_geom_bond_atom_site_label_1
_geom_bond_atom_site_label_2
_geom_bond_distance
_geom_bond_site_symmetry_2
Rh1 C41 1.902(4) .
Rh1 C31 1.906(4) .
Rh1 S11 2.3996(10) .
Rh1 S21 2.4026(11) .
Cl1 C2 1.668(17) .
Cl1 Cl2 2.448(10) .
F1 B1 1.334(6) .
B1 F4 1.340(6) .
B1 F2 1.359(6) .
B1 F3 1.381(6) .
C2 Cl2 1.462(19) 2_655
C2 Cl2 1.489(16) .
C2 C2 1.62(4) 2_655
S11 C11 1.702(4) .
N11 C11 1.354(4) .
N11 C13 1.394(5) .
N11 C12 1.463(5) .
C11 N12 1.361(5) .
N12 C14 1.400(5) .
N12 C15 1.448(4) .
C13 C14 1.329(6) .
C15 N23 1.455(4) .
S21 C21 1.700(4) .
C21 N22 1.358(4) .
C21 N23 1.368(4) .
N22 C23 1.379(5) .
N22 C22 1.472(5) .
N23 C24 1.376(4) .
C23 C24 1.343(5) .
N31 C31 1.161(4) .
N31 C32 1.397(5) .
C32 C33 1.394(5) .
C32 C38 1.399(5) .
C33 C35 1.400(6) .
C33 C34 1.498(6) .
C35 C36 1.384(6) .
C36 C37 1.357(6) .
C37 C38 1.390(6) .
C38 C39 1.494(5) .
N41 C41 1.153(4) .
N41 C42 1.409(5) .
C42 C43 1.390(6) .
C42 C48 1.394(6) .
C43 C45 1.391(6) .
C43 C44 1.506(7) .
C45 C46 1.386(7) .
C46 C47 1.368(7) .
C47 C48 1.395(6) .
C48 C49 1.493(7) .
Cl2 Cl2 0.89(3) 2_655
Cl2 C2 1.462(19) 2_655
